data_1516012
loop_
_publ_author_name
'Wu, Xing-De'
'He, Juan'
'Li, Xing-Yao'
'Dong, Liao-Bin'
'Gong, Xun'
'Song, Liu-Dong'
'Li, Yan'
'Peng, Li-Yan'
'Zhao, Qin-Shi'

_publ_section_title
;
 Diterpenoids from the twigs and leaves of Fokienia hodginsii.
;
_journal_issue 6
_journal_name_full 'Journal of natural products'
_journal_page_first 1032
_journal_page_last 1038
_journal_paper_doi 10.1021/np400010c
_journal_volume 76
_journal_year 2013
_chemical_absolute_configuration ad
_chemical_formula_moiety 'C20 H32 O2'
_chemical_formula_sum 'C20 H32 O2'
_chemical_formula_weight 304.46
_chemical_name_systematic
; 
 ? 
;
_space_group_IT_number 19
_symmetry_cell_setting orthorhombic
_symmetry_space_group_name_Hall 'P 2ac 2ab'
_symmetry_space_group_name_H-M 'P 21 21 21'
_atom_sites_solution_hydrogens geom
_atom_sites_solution_primary direct
_atom_sites_solution_secondary difmap
_audit_creation_method SHELXL-97
_cell_angle_alpha 90.00
_cell_angle_beta 90.00
_cell_angle_gamma 90.00
_cell_formula_units_Z 4
_cell_length_a 8.3140(2)
_cell_length_b 10.5467(3)
_cell_length_c 20.9187(6)
_cell_measurement_reflns_used 9960
_cell_measurement_temperature 296(2)
_cell_measurement_theta_max 67.65
_cell_measurement_theta_min 4.70
_cell_volume 1834.26(9)
_computing_cell_refinement 'Bruker SAINT'
_computing_data_collection 'Bruker APEX2'
_computing_data_reduction 'Bruker SAINT'
_computing_molecular_graphics 'Bruker SHELXTL'
_computing_publication_material 'Bruker SHELXTL'
_computing_structure_refinement 'SHELXL-97 (Sheldrick, 2008)'
_computing_structure_solution 'SHELXS-97 (Sheldrick, 2008)'
_diffrn_ambient_temperature 296(2)
_diffrn_measured_fraction_theta_full 0.937
_diffrn_measured_fraction_theta_max 0.937
_diffrn_measurement_device_type 'Bruker APEX-II CCD'
_diffrn_measurement_method '\f and \w scans'
_diffrn_radiation_monochromator graphite
_diffrn_radiation_source 'fine-focus sealed tube'
_diffrn_radiation_type CuK\a
_diffrn_radiation_wavelength 1.54178
_diffrn_reflns_av_R_equivalents 0.0399
_diffrn_reflns_av_sigmaI/netI 0.0297
_diffrn_reflns_limit_h_max 8
_diffrn_reflns_limit_h_min -9
_diffrn_reflns_limit_k_max 12
_diffrn_reflns_limit_k_min -12
_diffrn_reflns_limit_l_max 22
_diffrn_reflns_limit_l_min -24
_diffrn_reflns_number 11963
_diffrn_reflns_theta_full 68.07
_diffrn_reflns_theta_max 68.07
_diffrn_reflns_theta_min 4.70
_exptl_absorpt_coefficient_mu 0.529
_exptl_absorpt_correction_type none
_exptl_absorpt_process_details none
_exptl_crystal_colour colourless
_exptl_crystal_density_diffrn 1.102
_exptl_crystal_density_method 'not measured'
_exptl_crystal_description prism
_exptl_crystal_F_000 672
_exptl_crystal_size_max 0.64
_exptl_crystal_size_mid 0.21
_exptl_crystal_size_min 0.20
_refine_diff_density_max 0.151
_refine_diff_density_min -0.139
_refine_diff_density_rms 0.031
_refine_ls_abs_structure_details 'Flack H D (1983), Acta Cryst. A39, 876-881'
_refine_ls_abs_structure_Flack 0.2(2)
_refine_ls_extinction_coef 0.0067(6)
_refine_ls_extinction_expression Fc^*^=kFc[1+0.001xFc^2^\l^3^/sin(2\q)]^-1/4^
_refine_ls_extinction_method SHELXL
_refine_ls_goodness_of_fit_ref 1.078
_refine_ls_hydrogen_treatment constr
_refine_ls_matrix_type full
_refine_ls_number_parameters 205
_refine_ls_number_reflns 3068
_refine_ls_number_restraints 0
_refine_ls_restrained_S_all 1.078
_refine_ls_R_factor_all 0.0345
_refine_ls_R_factor_gt 0.0343
_refine_ls_shift/su_max 0.001
_refine_ls_shift/su_mean 0.000
_refine_ls_structure_factor_coef Fsqd
_refine_ls_weighting_details 'calc w=1/[\s^2^(Fo^2^)+(0.0625P)^2^+0.1124P] where P=(Fo^2^+2Fc^2^)/3'
_refine_ls_weighting_scheme calc
_refine_ls_wR_factor_gt 0.0979
_refine_ls_wR_factor_ref 0.0981
_reflns_number_gt 3044
_reflns_number_total 3068
_reflns_threshold_expression >2sigma(I)
_cod_data_source_file np400010c_si_002.cif
_cod_data_source_block cu_fwf_23_2_0m
_cod_depositor_comments
;
The following automatic conversions were performed:

'_symmetry_cell_setting' value 'Orthorhombic' changed to
'orthorhombic' according to
/usr/data/users/saulius/automatic-downloads/retrospective/ACS/lib/dictionaries/cif_core.dic
dictionary named 'cif_core.dic' version 2.4.2 from 2011-04-26.

Automatic conversion script
Id: cif_fix_values 2281 2013-09-26 08:29:07Z andrius 
;
_cod_database_code 1516012

loop_
_symmetry_equiv_pos_as_xyz
'x, y, z'
'x+1/2, -y+1/2, -z'
'-x, y+1/2, -z+1/2'
'-x+1/2, -y, z+1/2'

loop_
_atom_site_label
_atom_site_type_symbol
_atom_site_fract_x
_atom_site_fract_y
_atom_site_fract_z
_atom_site_U_iso_or_equiv
_atom_site_adp_type
_atom_site_occupancy
_atom_site_symmetry_multiplicity
_atom_site_calc_flag
_atom_site_refinement_flags
O2 O 0.74057(12) 0.31117(11) 0.93118(5) 0.0565(3) Uani 1 1 d .
H2 H 0.8134 0.2661 0.9447 0.085 Uiso 1 1 calc R
O1 O -0.00057(12) 0.16519(11) 0.96827(5) 0.0571(3) Uani 1 1 d .
H1 H 0.0639 0.1719 0.9977 0.086 Uiso 1 1 calc R
C18 C 0.73797(17) 0.30615(14) 0.86329(7) 0.0519(3) Uani 1 1 d .
H18A H 0.8007 0.2339 0.8491 0.062 Uiso 1 1 calc R
H18B H 0.7881 0.3822 0.8464 0.062 Uiso 1 1 calc R
C4 C 0.56715(17) 0.29514(13) 0.83643(6) 0.0460(3) Uani 1 1 d .
C5 C 0.47982(15) 0.18094(11) 0.86910(5) 0.0390(3) Uani 1 1 d .
H5 H 0.5013 0.1916 0.9149 0.047 Uiso 1 1 calc R
C6 C 0.55514(17) 0.05316(12) 0.85215(6) 0.0459(3) Uani 1 1 d .
H6A H 0.6711 0.0586 0.8564 0.055 Uiso 1 1 calc R
H6B H 0.5306 0.0324 0.8080 0.055 Uiso 1 1 calc R
C7 C 0.49094(17) -0.05137(12) 0.89599(7) 0.0495(3) Uani 1 1 d .
H7A H 0.5275 -0.1329 0.8802 0.059 Uiso 1 1 calc R
H7B H 0.5354 -0.0397 0.9385 0.059 Uiso 1 1 calc R
C8 C 0.31130(17) -0.05272(12) 0.90039(6) 0.0424(3) Uani 1 1 d .
C14 C 0.22649(18) -0.15847(13) 0.89357(6) 0.0502(3) Uani 1 1 d .
H14 H 0.2817 -0.2317 0.8820 0.060 Uiso 1 1 calc R
C13 C 0.0468(2) -0.16875(15) 0.90315(7) 0.0570(4) Uani 1 1 d .
C15 C 0.0104(3) -0.29210(18) 0.93726(10) 0.0797(6) Uani 1 1 d .
H15 H 0.0649 -0.3049 0.9755 0.096 Uiso 1 1 calc R
C16 C -0.0852(4) -0.3809(2) 0.92056(15) 0.1200(10) Uani 1 1 d .
H16A H -0.1435 -0.3741 0.8828 0.144 Uiso 1 1 calc R
H16B H -0.0965 -0.4524 0.9462 0.144 Uiso 1 1 calc R
C19 C 0.5875(2) 0.28008(16) 0.76373(7) 0.0598(4) Uani 1 1 d .
H19A H 0.6621 0.3424 0.7483 0.090 Uiso 1 1 calc R
H19B H 0.4853 0.2916 0.7431 0.090 Uiso 1 1 calc R
H19C H 0.6278 0.1968 0.7544 0.090 Uiso 1 1 calc R
C3 C 0.4786(2) 0.41958(13) 0.85144(8) 0.0563(4) Uani 1 1 d .
H3A H 0.4987 0.4421 0.8957 0.068 Uiso 1 1 calc R
H3B H 0.5229 0.4864 0.8249 0.068 Uiso 1 1 calc R
C2 C 0.2989(2) 0.41360(14) 0.84080(8) 0.0624(4) Uani 1 1 d .
H2A H 0.2770 0.3984 0.7959 0.075 Uiso 1 1 calc R
H2B H 0.2506 0.4940 0.8525 0.075 Uiso 1 1 calc R
C1 C 0.22531(17) 0.30776(13) 0.88088(7) 0.0514(3) Uani 1 1 d .
H1A H 0.1098 0.3070 0.8744 0.062 Uiso 1 1 calc R
H1B H 0.2453 0.3249 0.9257 0.062 Uiso 1 1 calc R
C10 C 0.29401(16) 0.17569(11) 0.86393(6) 0.0406(3) Uani 1 1 d .
C20 C 0.23334(18) 0.13634(14) 0.79732(6) 0.0504(3) Uani 1 1 d .
H20A H 0.1185 0.1450 0.7957 0.076 Uiso 1 1 calc R
H20B H 0.2623 0.0497 0.7893 0.076 Uiso 1 1 calc R
H20C H 0.2814 0.1898 0.7655 0.076 Uiso 1 1 calc R
C9 C 0.23636(14) 0.07543(12) 0.91455(6) 0.0400(3) Uani 1 1 d .
H9 H 0.2817 0.1027 0.9556 0.048 Uiso 1 1 calc R
C11 C 0.05391(16) 0.06911(14) 0.92449(6) 0.0475(3) Uani 1 1 d .
H11 H 0.0028 0.0855 0.8831 0.057 Uiso 1 1 calc R
C12 C -0.0036(2) -0.05939(16) 0.94746(7) 0.0568(4) Uani 1 1 d .
H12A H -0.1199 -0.0581 0.9507 0.068 Uiso 1 1 calc R
H12B H 0.0394 -0.0749 0.9899 0.068 Uiso 1 1 calc R
C17 C -0.0415(2) -0.16123(19) 0.83824(8) 0.0712(5) Uani 1 1 d .
H17A H -0.0206 -0.0805 0.8187 0.107 Uiso 1 1 calc R
H17B H -0.1550 -0.1709 0.8449 0.107 Uiso 1 1 calc R
H17C H -0.0035 -0.2277 0.8107 0.107 Uiso 1 1 calc R

loop_
_atom_site_aniso_label
_atom_site_aniso_U_11
_atom_site_aniso_U_22
_atom_site_aniso_U_33
_atom_site_aniso_U_23
_atom_site_aniso_U_13
_atom_site_aniso_U_12
O2 0.0484(6) 0.0693(6) 0.0517(5) -0.0104(5) -0.0029(4) 0.0015(4)
O1 0.0467(6) 0.0704(6) 0.0543(6) -0.0156(5) 0.0014(4) 0.0094(4)
C18 0.0506(8) 0.0523(7) 0.0527(7) -0.0026(6) 0.0067(6) -0.0074(6)
C4 0.0515(8) 0.0427(6) 0.0436(7) 0.0034(5) 0.0016(5) -0.0036(5)
C5 0.0436(7) 0.0398(6) 0.0335(5) -0.0009(5) -0.0020(4) 0.0011(5)
C6 0.0439(7) 0.0442(7) 0.0496(7) 0.0008(6) 0.0059(5) 0.0034(5)
C7 0.0480(8) 0.0431(6) 0.0573(7) 0.0069(6) 0.0012(6) 0.0071(5)
C8 0.0483(7) 0.0436(6) 0.0355(6) 0.0043(5) 0.0012(5) 0.0027(5)
C14 0.0607(9) 0.0441(7) 0.0459(7) -0.0003(6) 0.0044(6) -0.0021(6)
C13 0.0612(9) 0.0568(8) 0.0530(8) -0.0033(7) 0.0043(6) -0.0153(7)
C15 0.0983(14) 0.0673(10) 0.0736(11) 0.0023(9) 0.0155(10) -0.0272(10)
C16 0.154(3) 0.0882(16) 0.1179(19) 0.0033(15) 0.0088(18) -0.0584(17)
C19 0.0745(11) 0.0591(8) 0.0458(7) 0.0110(6) 0.0052(7) -0.0075(7)
C3 0.0661(10) 0.0397(6) 0.0630(9) 0.0046(6) -0.0003(7) -0.0026(6)
C2 0.0677(10) 0.0429(7) 0.0767(10) 0.0054(7) -0.0074(8) 0.0112(6)
C1 0.0464(8) 0.0445(7) 0.0634(8) -0.0013(6) -0.0035(6) 0.0091(5)
C10 0.0440(7) 0.0385(6) 0.0394(6) -0.0006(5) -0.0042(5) 0.0030(5)
C20 0.0554(8) 0.0549(7) 0.0410(6) 0.0039(6) -0.0097(6) -0.0031(6)
C9 0.0409(7) 0.0438(6) 0.0354(6) -0.0031(5) -0.0026(4) 0.0017(5)
C11 0.0431(7) 0.0574(7) 0.0420(6) -0.0070(6) -0.0006(5) 0.0006(6)
C12 0.0518(8) 0.0676(9) 0.0512(7) -0.0034(7) 0.0079(6) -0.0104(7)
C17 0.0706(12) 0.0773(11) 0.0656(9) -0.0130(9) -0.0084(8) -0.0162(8)

loop_
_atom_type_symbol
_atom_type_description
_atom_type_scat_dispersion_real
_atom_type_scat_dispersion_imag
_atom_type_scat_source
C C 0.0181 0.0091 'International Tables Vol C Tables 4.2.6.8 and 6.1.1.4'
H H 0.0000 0.0000 'International Tables Vol C Tables 4.2.6.8 and 6.1.1.4'
O O 0.0492 0.0322 'International Tables Vol C Tables 4.2.6.8 and 6.1.1.4'

loop_
_geom_angle_atom_site_label_1
_geom_angle_atom_site_label_2
_geom_angle_atom_site_label_3
_geom_angle
C18 O2 H2 109.5
C11 O1 H1 109.5
O2 C18 C4 112.55(11)
O2 C18 H18A 109.1
C4 C18 H18A 109.1
O2 C18 H18B 109.1
C4 C18 H18B 109.1
H18A C18 H18B 107.8
C18 C4 C3 107.72(11)
C18 C4 C19 105.58(12)
C3 C4 C19 110.04(12)
C18 C4 C5 109.19(11)
C3 C4 C5 110.24(11)
C19 C4 C5 113.81(11)
C6 C5 C10 111.15(10)
C6 C5 C4 112.81(10)
C10 C5 C4 117.38(10)
C6 C5 H5 104.7
C10 C5 H5 104.7
C4 C5 H5 104.7
C5 C6 C7 110.70(11)
C5 C6 H6A 109.5
C7 C6 H6A 109.5
C5 C6 H6B 109.5
C7 C6 H6B 109.5
H6A C6 H6B 108.1
C8 C7 C6 113.07(11)
C8 C7 H7A 109.0
C6 C7 H7A 109.0
C8 C7 H7B 109.0
C6 C7 H7B 109.0
H7A C7 H7B 107.8
C14 C8 C7 122.12(12)
C14 C8 C9 123.46(13)
C7 C8 C9 114.41(11)
C8 C14 C13 124.84(13)
C8 C14 H14 117.6
C13 C14 H14 117.6
C14 C13 C15 108.78(15)
C14 C13 C12 107.18(12)
C15 C13 C12 107.80(13)
C14 C13 C17 110.45(13)
C15 C13 C17 111.28(15)
C12 C13 C17 111.21(15)
C16 C15 C13 128.7(2)
C16 C15 H15 115.6
C13 C15 H15 115.6
C15 C16 H16A 120.0
C15 C16 H16B 120.0
H16A C16 H16B 120.0
C4 C19 H19A 109.5
C4 C19 H19B 109.5
H19A C19 H19B 109.5
C4 C19 H19C 109.5
H19A C19 H19C 109.5
H19B C19 H19C 109.5
C2 C3 C4 114.05(12)
C2 C3 H3A 108.7
C4 C3 H3A 108.7
C2 C3 H3B 108.7
C4 C3 H3B 108.7
H3A C3 H3B 107.6
C3 C2 C1 110.27(12)
C3 C2 H2A 109.6
C1 C2 H2A 109.6
C3 C2 H2B 109.6
C1 C2 H2B 109.6
H2A C2 H2B 108.1
C2 C1 C10 112.65(12)
C2 C1 H1A 109.1
C10 C1 H1A 109.1
C2 C1 H1B 109.1
C10 C1 H1B 109.1
H1A C1 H1B 107.8
C20 C10 C1 109.23(11)
C20 C10 C5 113.55(11)
C1 C10 C5 108.66(10)
C20 C10 C9 109.19(10)
C1 C10 C9 109.81(10)
C5 C10 C9 106.32(9)
C10 C20 H20A 109.5
C10 C20 H20B 109.5
H20A C20 H20B 109.5
C10 C20 H20C 109.5
H20A C20 H20C 109.5
H20B C20 H20C 109.5
C8 C9 C11 113.22(11)
C8 C9 C10 110.03(10)
C11 C9 C10 115.00(10)
C8 C9 H9 105.9
C11 C9 H9 105.9
C10 C9 H9 105.9
O1 C11 C12 109.19(11)
O1 C11 C9 111.55(11)
C12 C11 C9 113.20(12)
O1 C11 H11 107.6
C12 C11 H11 107.6
C9 C11 H11 107.6
C11 C12 C13 113.19(12)
C11 C12 H12A 108.9
C13 C12 H12A 108.9
C11 C12 H12B 108.9
C13 C12 H12B 108.9
H12A C12 H12B 107.8
C13 C17 H17A 109.5
C13 C17 H17B 109.5
H17A C17 H17B 109.5
C13 C17 H17C 109.5
H17A C17 H17C 109.5
H17B C17 H17C 109.5

loop_
_geom_bond_atom_site_label_1
_geom_bond_atom_site_label_2
_geom_bond_distance
O2 C18 1.4213(16)
O2 H2 0.8200
O1 C11 1.4390(16)
O1 H1 0.8200
C18 C4 1.532(2)
C18 H18A 0.9700
C18 H18B 0.9700
C4 C3 1.537(2)
C4 C19 1.5385(19)
C4 C5 1.5636(17)
C5 C6 1.5278(17)
C5 C10 1.5496(17)
C5 H5 0.9800
C6 C7 1.5301(18)
C6 H6A 0.9700
C6 H6B 0.9700
C7 C8 1.4964(19)
C7 H7A 0.9700
C7 H7B 0.9700
C8 C14 1.327(2)
C8 C9 1.5174(17)
C14 C13 1.511(2)
C14 H14 0.9300
C13 C15 1.514(2)
C13 C12 1.538(2)
C13 C17 1.546(2)
C15 C16 1.277(3)
C15 H15 0.9300
C16 H16A 0.9300
C16 H16B 0.9300
C19 H19A 0.9600
C19 H19B 0.9600
C19 H19C 0.9600
C3 C2 1.511(2)
C3 H3A 0.9700
C3 H3B 0.9700
C2 C1 1.524(2)
C2 H2A 0.9700
C2 H2B 0.9700
C1 C10 1.5466(16)
C1 H1A 0.9700
C1 H1B 0.9700
C10 C20 1.5390(17)
C10 C9 1.5714(17)
C20 H20A 0.9600
C20 H20B 0.9600
C20 H20C 0.9600
C9 C11 1.5325(18)
C9 H9 0.9800
C11 C12 1.515(2)
C11 H11 0.9800
C12 H12A 0.9700
C12 H12B 0.9700
C17 H17A 0.9600
C17 H17B 0.9600
C17 H17C 0.9600

loop_
_geom_hbond_atom_site_label_D
_geom_hbond_atom_site_label_H
_geom_hbond_atom_site_label_A
_geom_hbond_distance_DH
_geom_hbond_distance_HA
_geom_hbond_distance_DA
_geom_hbond_angle_DHA
_geom_hbond_site_symmetry_A
O1 H1 O2 0.82 2.10 2.9165(14) 176.4 2_457
O2 H2 O1 0.82 1.94 2.7576(14) 173.6 1_655

loop_
_geom_torsion_atom_site_label_1
_geom_torsion_atom_site_label_2
_geom_torsion_atom_site_label_3
_geom_torsion_atom_site_label_4
_geom_torsion
O2 C18 C4 C3 66.90(15)
O2 C18 C4 C19 -175.56(12)
O2 C18 C4 C5 -52.83(15)
C18 C4 C5 C6 -65.91(13)
C3 C4 C5 C6 175.94(11)
C19 C4 C5 C6 51.75(16)
C18 C4 C5 C10 162.89(11)
C3 C4 C5 C10 44.74(15)
C19 C4 C5 C10 -79.45(15)
C10 C5 C6 C7 -58.24(14)
C4 C5 C6 C7 167.52(11)
C5 C6 C7 C8 49.98(16)
C6 C7 C8 C14 131.67(13)
C6 C7 C8 C9 -49.55(15)
C7 C8 C14 C13 174.35(13)
C9 C8 C14 C13 -4.3(2)
C8 C14 C13 C15 -139.81(15)
C8 C14 C13 C12 -23.5(2)
C8 C14 C13 C17 97.78(17)
C14 C13 C15 C16 -125.6(3)
C12 C13 C15 C16 118.5(3)
C17 C13 C15 C16 -3.7(3)
C18 C4 C3 C2 -167.55(12)
C19 C4 C3 C2 77.83(16)
C5 C4 C3 C2 -48.50(17)
C4 C3 C2 C1 57.38(18)
C3 C2 C1 C10 -60.44(17)
C2 C1 C10 C20 -70.17(16)
C2 C1 C10 C5 54.20(15)
C2 C1 C10 C9 170.12(12)
C6 C5 C10 C20 -57.61(13)
C4 C5 C10 C20 74.35(13)
C6 C5 C10 C1 -179.38(10)
C4 C5 C10 C1 -47.42(14)
C6 C5 C10 C9 62.47(12)
C4 C5 C10 C9 -165.57(10)
C14 C8 C9 C11 3.72(18)
C7 C8 C9 C11 -175.04(11)
C14 C8 C9 C10 -126.50(13)
C7 C8 C9 C10 54.74(14)
C20 C10 C9 C8 63.56(14)
C1 C10 C9 C8 -176.70(11)
C5 C10 C9 C8 -59.31(12)
C20 C10 C9 C11 -65.70(14)
C1 C10 C9 C11 54.04(14)
C5 C10 C9 C11 171.42(10)
C8 C9 C11 O1 149.42(11)
C10 C9 C11 O1 -82.90(13)
C8 C9 C11 C12 25.79(15)
C10 C9 C11 C12 153.47(11)
O1 C11 C12 C13 179.21(12)
C9 C11 C12 C13 -55.88(17)
C14 C13 C12 C11 52.53(18)
C15 C13 C12 C11 169.48(15)
C17 C13 C12 C11 -68.28(17)
